data_2017631
loop_
_publ_author_name
'L\'opez, Gerson'
'Jaramillo, L. Marina'
'Abonia, Rodrigo'
'Cobo, Justo'
'Glidewell, Christopher'

_publ_section_title
;
 Hydrogen-bonding patterns in three substituted
 <i>N</i>-benzyl-<i>N</i>-(3-<i>tert</i>-butyl-1-phenyl-1<i>H</i>-pyrazol-5-yl)acetamides
;
_journal_coeditor_code SK3367
_journal_issue 4
_journal_name_full 'Acta Crystallographica Section C'
_journal_page_first o168
_journal_page_last o173
_journal_paper_doi 10.1107/S0108270110006244
_journal_volume 66
_journal_year 2010
_chemical_formula_iupac 'C26 H31 N3 O2 S2'
_chemical_formula_moiety 'C26 H31 N3 O2 S2'
_chemical_formula_sum 'C26 H31 N3 O2 S2'
_chemical_formula_weight 481.68
_chemical_name_systematic
;
<i>S</i>-[<i>N</i>-(3-<i>tert</i>-butyl-1-phenyl-1<i>H</i>-pyrazol-5-yl)-
<i>N</i>-(4-methylbenzyl)carbamoyl]methyl <i>O</i>-ethyl carbonodithioate
;
_space_group_IT_number 2
_symmetry_cell_setting triclinic
_symmetry_space_group_name_Hall '-P 1'
_symmetry_space_group_name_H-M 'P -1'
_atom_sites_solution_hydrogens geom
_atom_sites_solution_primary direct
_atom_sites_solution_secondary difmap
_cell_angle_alpha 77.040(8)
_cell_angle_beta 72.789(9)
_cell_angle_gamma 84.977(9)
_cell_formula_units_Z 2
_cell_length_a 9.6847(14)
_cell_length_b 11.3127(9)
_cell_length_c 12.3425(12)
_cell_measurement_reflns_used 4471
_cell_measurement_temperature 120(2)
_cell_measurement_theta_max 25.05
_cell_measurement_theta_min 2.76
_cell_volume 1258.5(3)
_computing_cell_refinement 'DIRAX/LSQ (Duisenberg <i>et al.</i>,  2000)'
_computing_data_collection 'COLLECT (Hooft, 1999)'
_computing_data_reduction 'EVALCCD (Duisenberg <i>et al.</i>,  2003)'
_computing_molecular_graphics 'PLATON (Spek, 2009)'
_computing_publication_material 'SHELXL97 (Sheldrick, 2008) and PLATON (Spek, 2009)'
_computing_structure_refinement 'SHELXL97 (Sheldrick, 2008)'
_computing_structure_solution 'SIR2004 (Burla <i>et al.</i>,  2005)'
_diffrn_ambient_temperature 120(2)
_diffrn_detector_area_resol_mean 9.091
_diffrn_measured_fraction_theta_full 0.999
_diffrn_measured_fraction_theta_max 0.999
_diffrn_measurement_device_type 'Bruker Nonius KappaCCD'
_diffrn_measurement_method '\f and \w scans'
_diffrn_radiation_monochromator graphite
_diffrn_radiation_source 'Bruker Nonius FR591 rotating-anode'
_diffrn_radiation_type 'Mo K\a'
_diffrn_radiation_wavelength 0.71073
_diffrn_reflns_av_R_equivalents 0.1481
_diffrn_reflns_av_sigmaI/netI 0.1399
_diffrn_reflns_limit_h_max 11
_diffrn_reflns_limit_h_min -11
_diffrn_reflns_limit_k_max 13
_diffrn_reflns_limit_k_min -13
_diffrn_reflns_limit_l_max 14
_diffrn_reflns_limit_l_min -14
_diffrn_reflns_number 24648
_diffrn_reflns_theta_full 25.05
_diffrn_reflns_theta_max 25.05
_diffrn_reflns_theta_min 2.76
_diffrn_standards_decay_% 0
_diffrn_standards_interval_count 0
_diffrn_standards_interval_time 0
_diffrn_standards_number 0
_exptl_absorpt_coefficient_mu 0.239
_exptl_absorpt_correction_T_max 0.947
_exptl_absorpt_correction_T_min 0.901
_exptl_absorpt_correction_type multi-scan
_exptl_absorpt_process_details '(SADABS; Sheldrick, 2003)'
_exptl_crystal_colour yellow
_exptl_crystal_density_diffrn 1.271
_exptl_crystal_density_method 'not measured'
_exptl_crystal_description block
_exptl_crystal_F_000 512
_exptl_crystal_size_max 0.42
_exptl_crystal_size_mid 0.35
_exptl_crystal_size_min 0.23
_refine_diff_density_max 0.426
_refine_diff_density_min -0.354
_refine_ls_extinction_method none
_refine_ls_goodness_of_fit_ref 0.998
_refine_ls_hydrogen_treatment constr
_refine_ls_matrix_type full
_refine_ls_number_parameters 303
_refine_ls_number_reflns 4471
_refine_ls_number_restraints 0
_refine_ls_restrained_S_all 0.998
_refine_ls_R_factor_all 0.1773
_refine_ls_R_factor_gt 0.0561
_refine_ls_shift/su_max 0.001
_refine_ls_shift/su_mean 0.000
_refine_ls_structure_factor_coef Fsqd
_refine_ls_weighting_details 'w=1/[\s^2^(Fo^2^)+(0.0877P)^2^+0.0000P] where P=(Fo^2^+2Fc^2^)/3'
_refine_ls_weighting_scheme calc
_refine_ls_wR_factor_gt 0.1269
_refine_ls_wR_factor_ref 0.1723
_reflns_number_gt 2251
_reflns_number_total 4471
_reflns_threshold_expression I>2\s(I)
_cod_data_source_file sk3367.cif
_cod_data_source_block III
_cod_original_cell_volume 1258.5(2)
_cod_database_code 2017631
_cod_database_fobs_code 2017631

loop_
_symmetry_equiv_pos_as_xyz
'x, y, z'
'-x, -y, -z'

loop_
_atom_site_type_symbol
_atom_site_label
_atom_site_fract_x
_atom_site_fract_y
_atom_site_fract_z
_atom_site_U_iso_or_equiv
_atom_site_adp_type
_atom_site_calc_flag
_atom_site_refinement_flags
_atom_site_occupancy
_atom_site_disorder_assembly
_atom_site_disorder_group
N N1 0.1241(3) 0.2748(3) 0.5328(2) 0.0242(7) Uani d . 1 . .
N N2 -0.0013(3) 0.2140(3) 0.5838(2) 0.0256(7) Uani d . 1 . .
C C3 -0.0648(4) 0.2252(3) 0.5000(3) 0.0249(9) Uani d . 1 . .
C C4 0.0208(4) 0.2909(3) 0.3956(3) 0.0287(9) Uani d . 1 . .
H H4 -0.0001 0.3108 0.3230 0.034 Uiso calc R 1 . .
C C5 0.1392(4) 0.3204(3) 0.4190(3) 0.0243(9) Uani d . 1 . .
C C11 0.2156(4) 0.2835(3) 0.6023(3) 0.0243(9) Uani d . 1 . .
C C12 0.2770(4) 0.3913(4) 0.5911(3) 0.0289(9) Uani d . 1 . .
H H12 0.2642 0.4591 0.5333 0.035 Uiso calc R 1 . .
C C13 0.3575(4) 0.4017(4) 0.6635(3) 0.0328(10) Uani d . 1 . .
H H13 0.4007 0.4766 0.6556 0.039 Uiso calc R 1 . .
C C14 0.3750(4) 0.3033(4) 0.7474(3) 0.0343(10) Uani d . 1 . .
H H14 0.4287 0.3103 0.7987 0.041 Uiso calc R 1 . .
C C15 0.3143(4) 0.1945(4) 0.7566(3) 0.0329(10) Uani d . 1 . .
H H15 0.3274 0.1262 0.8138 0.039 Uiso calc R 1 . .
C C16 0.2351(4) 0.1840(4) 0.6840(3) 0.0288(9) Uani d . 1 . .
H H16 0.1942 0.1086 0.6900 0.035 Uiso calc R 1 . .
C C31 -0.2069(4) 0.1678(3) 0.5234(3) 0.0267(9) Uani d . 1 . .
C C32 -0.2687(4) 0.1130(4) 0.6519(3) 0.0368(10) Uani d . 1 . .
H H32A -0.2034 0.0482 0.6762 0.055 Uiso calc R 1 . .
H H32B -0.3637 0.0796 0.6652 0.055 Uiso calc R 1 . .
H H32C -0.2787 0.1761 0.6969 0.055 Uiso calc R 1 . .
C C33 -0.1860(4) 0.0694(4) 0.4535(3) 0.0352(10) Uani d . 1 . .
H H33A -0.1400 0.1039 0.3715 0.053 Uiso calc R 1 . .
H H33B -0.2802 0.0373 0.4619 0.053 Uiso calc R 1 . .
H H33C -0.1244 0.0038 0.4819 0.053 Uiso calc R 1 . .
C C34 -0.3140(4) 0.2649(4) 0.4868(3) 0.0342(10) Uani d . 1 . .
H H34A -0.3278 0.3278 0.5324 0.051 Uiso calc R 1 . .
H H34B -0.4068 0.2277 0.5002 0.051 Uiso calc R 1 . .
H H34C -0.2758 0.3013 0.4042 0.051 Uiso calc R 1 . .
N N51 0.2612(3) 0.3868(3) 0.3480(2) 0.0266(7) Uani d . 1 . .
C C57 0.2445(4) 0.5179(3) 0.3082(3) 0.0317(10) Uani d . 1 . .
H H57A 0.3370 0.5567 0.2966 0.038 Uiso calc R 1 . .
H H57B 0.1703 0.5502 0.3696 0.038 Uiso calc R 1 . .
C C51 0.2020(4) 0.5528(3) 0.1981(3) 0.0281(9) Uani d . 1 . .
C C52 0.0706(5) 0.6066(4) 0.1960(3) 0.0422(11) Uani d . 1 . .
H H52 0.0041 0.6207 0.2660 0.051 Uiso calc R 1 . .
C C53 0.0333(5) 0.6406(4) 0.0941(4) 0.0473(12) Uani d . 1 . .
H H53 -0.0591 0.6771 0.0952 0.057 Uiso calc R 1 . .
C C54 0.1261(5) 0.6232(4) -0.0088(3) 0.0366(10) Uani d . 1 . .
C C55 0.2570(5) 0.5674(4) -0.0064(3) 0.0387(11) Uani d . 1 . .
H H55 0.3234 0.5530 -0.0764 0.046 Uiso calc R 1 . .
C C56 0.2932(4) 0.5324(4) 0.0945(3) 0.0392(11) Uani d . 1 . .
H H56 0.3840 0.4927 0.0936 0.047 Uiso calc R 1 . .
C C541 0.0864(5) 0.6630(4) -0.1201(4) 0.0537(13) Uani d . 1 . .
H H54A -0.0171 0.6513 -0.1055 0.081 Uiso calc R 1 . .
H H54B 0.1422 0.6148 -0.1759 0.081 Uiso calc R 1 . .
H H54C 0.1081 0.7490 -0.1517 0.081 Uiso calc R 1 . .
C C58 0.3936(4) 0.3330(4) 0.3128(3) 0.0268(9) Uani d . 1 . .
O O58 0.5003(3) 0.3923(2) 0.2603(2) 0.0310(7) Uani d . 1 . .
C C59 0.3982(4) 0.1955(3) 0.3451(3) 0.0303(9) Uani d . 1 . .
H H59A 0.3198 0.1638 0.3239 0.036 Uiso calc R 1 . .
H H59B 0.3798 0.1697 0.4301 0.036 Uiso calc R 1 . .
S S59 0.56492(11) 0.13141(9) 0.27603(8) 0.0333(3) Uani d . 1 . .
C C60 0.5539(4) 0.1467(3) 0.1356(3) 0.0289(9) Uani d . 1 . .
S S60 0.41996(12) 0.20106(10) 0.08517(9) 0.0395(3) Uani d . 1 . .
O O60 0.6788(3) 0.1020(2) 0.0783(2) 0.0332(7) Uani d . 1 . .
C C61 0.7101(4) 0.1091(4) -0.0454(3) 0.0361(10) Uani d . 1 . .
H H61A 0.7097 0.1948 -0.0870 0.043 Uiso calc R 1 . .
H H61B 0.6369 0.0652 -0.0616 0.043 Uiso calc R 1 . .
C C62 0.8564(5) 0.0518(4) -0.0831(3) 0.0485(12) Uani d . 1 . .
H H62A 0.9246 0.0873 -0.0552 0.073 Uiso calc R 1 . .
H H62B 0.8891 0.0661 -0.1680 0.073 Uiso calc R 1 . .
H H62C 0.8514 -0.0357 -0.0509 0.073 Uiso calc R 1 . .

loop_
_atom_site_aniso_label
_atom_site_aniso_U_11
_atom_site_aniso_U_22
_atom_site_aniso_U_33
_atom_site_aniso_U_12
_atom_site_aniso_U_13
_atom_site_aniso_U_23
N1 0.0225(18) 0.0250(18) 0.0243(17) -0.0054(15) -0.0039(14) -0.0052(14)
N2 0.0269(19) 0.0247(18) 0.0246(17) -0.0040(15) -0.0057(14) -0.0046(14)
C3 0.028(2) 0.019(2) 0.029(2) -0.0014(18) -0.0092(18) -0.0058(17)
C4 0.035(2) 0.029(2) 0.025(2) -0.0034(19) -0.0131(18) -0.0046(18)
C5 0.025(2) 0.022(2) 0.0220(19) -0.0036(18) -0.0022(17) -0.0028(16)
C11 0.026(2) 0.029(2) 0.0204(19) -0.0044(18) -0.0058(16) -0.0089(17)
C12 0.032(2) 0.026(2) 0.028(2) -0.0011(19) -0.0079(18) -0.0047(17)
C13 0.031(2) 0.031(2) 0.041(2) -0.007(2) -0.013(2) -0.013(2)
C14 0.031(2) 0.042(3) 0.035(2) -0.002(2) -0.0134(19) -0.015(2)
C15 0.035(2) 0.035(3) 0.029(2) 0.005(2) -0.0104(19) -0.0067(18)
C16 0.028(2) 0.027(2) 0.029(2) -0.0072(19) -0.0039(18) -0.0049(17)
C31 0.025(2) 0.026(2) 0.028(2) -0.0016(18) -0.0057(17) -0.0069(17)
C32 0.032(2) 0.040(3) 0.037(2) -0.009(2) -0.0106(19) -0.0010(19)
C33 0.035(3) 0.033(2) 0.042(2) 0.001(2) -0.014(2) -0.012(2)
C34 0.037(2) 0.031(2) 0.038(2) -0.002(2) -0.014(2) -0.0101(19)
N51 0.0297(19) 0.0242(19) 0.0241(16) -0.0059(16) -0.0044(14) -0.0037(14)
C57 0.032(2) 0.029(2) 0.029(2) -0.003(2) -0.0004(18) -0.0067(18)
C51 0.032(2) 0.023(2) 0.031(2) -0.0062(19) -0.0067(18) -0.0086(17)
C52 0.038(3) 0.052(3) 0.036(2) 0.008(2) -0.006(2) -0.016(2)
C53 0.038(3) 0.059(3) 0.047(3) 0.011(2) -0.020(2) -0.010(2)
C54 0.047(3) 0.033(2) 0.030(2) -0.007(2) -0.015(2) 0.0009(19)
C55 0.036(3) 0.050(3) 0.022(2) -0.005(2) 0.0016(18) -0.0030(19)
C56 0.033(3) 0.046(3) 0.031(2) 0.010(2) -0.006(2) -0.001(2)
C541 0.061(3) 0.054(3) 0.049(3) -0.009(3) -0.026(3) 0.001(2)
C58 0.033(2) 0.029(2) 0.023(2) -0.006(2) -0.0107(19) -0.0067(17)
O58 0.0263(16) 0.0325(16) 0.0318(15) -0.0099(14) -0.0034(13) -0.0048(13)
C59 0.030(2) 0.027(2) 0.034(2) -0.0059(19) -0.0053(18) -0.0090(18)
S59 0.0340(6) 0.0364(7) 0.0307(6) 0.0009(5) -0.0105(5) -0.0084(5)
C60 0.030(2) 0.027(2) 0.029(2) -0.0064(19) -0.0102(18) -0.0014(17)
S60 0.0390(7) 0.0437(7) 0.0403(6) 0.0017(5) -0.0182(5) -0.0095(5)
O60 0.0377(17) 0.0337(16) 0.0249(14) 0.0017(14) -0.0050(12) -0.0059(12)
C61 0.045(3) 0.038(3) 0.025(2) -0.002(2) -0.0088(19) -0.0072(18)
C62 0.048(3) 0.061(3) 0.032(2) 0.006(3) -0.005(2) -0.013(2)

loop_
_atom_type_symbol
_atom_type_description
_atom_type_scat_dispersion_real
_atom_type_scat_dispersion_imag
_atom_type_scat_source
C C 0.0033 0.0016 'International Tables Vol C Tables 4.2.6.8 and 6.1.1.4'
H H 0.0000 0.0000 'International Tables Vol C Tables 4.2.6.8 and 6.1.1.4'
N N 0.0061 0.0033 'International Tables Vol C Tables 4.2.6.8 and 6.1.1.4'
O O 0.0106 0.0060 'International Tables Vol C Tables 4.2.6.8 and 6.1.1.4'
S S 0.1246 0.1234 'International Tables Vol C Tables 4.2.6.8 and 6.1.1.4'

loop_
_geom_angle_atom_site_label_1
_geom_angle_atom_site_label_2
_geom_angle_atom_site_label_3
_geom_angle_site_symmetry_1
_geom_angle_site_symmetry_3
_geom_angle
_geom_angle_publ_flag
C5 N1 N2 . . 111.0(3) ?
C5 N1 C11 . . 130.3(3) ?
N2 N1 C11 . . 118.7(3) ?
C3 N2 N1 . . 105.0(3) ?
N2 C3 C4 . . 110.8(3) ?
N2 C3 C31 . . 120.6(3) ?
C4 C3 C31 . . 128.6(3) ?
C5 C4 C3 . . 105.7(3) ?
C5 C4 H4 . . 127.1 ?
C3 C4 H4 . . 127.1 ?
C4 C5 N1 . . 107.5(3) ?
C4 C5 N51 . . 131.3(3) ?
N1 C5 N51 . . 121.3(3) ?
C12 C11 C16 . . 120.8(3) ?
C12 C11 N1 . . 120.0(3) ?
C16 C11 N1 . . 119.1(3) ?
C11 C12 C13 . . 120.0(4) ?
C11 C12 H12 . . 120.0 ?
C13 C12 H12 . . 120.0 ?
C14 C13 C12 . . 119.7(4) ?
C14 C13 H13 . . 120.1 ?
C12 C13 H13 . . 120.1 ?
C13 C14 C15 . . 119.7(4) ?
C13 C14 H14 . . 120.2 ?
C15 C14 H14 . . 120.2 ?
C16 C15 C14 . . 120.5(4) ?
C16 C15 H15 . . 119.7 ?
C14 C15 H15 . . 119.7 ?
C15 C16 C11 . . 119.3(4) ?
C15 C16 H16 . . 120.4 ?
C11 C16 H16 . . 120.4 ?
C3 C31 C33 . . 109.0(3) ?
C3 C31 C32 . . 111.2(3) ?
C33 C31 C32 . . 109.7(3) ?
C3 C31 C34 . . 108.9(3) ?
C33 C31 C34 . . 109.6(3) ?
C32 C31 C34 . . 108.3(3) ?
C31 C32 H32A . . 109.5 ?
C31 C32 H32B . . 109.5 ?
H32A C32 H32B . . 109.5 ?
C31 C32 H32C . . 109.5 ?
H32A C32 H32C . . 109.5 ?
H32B C32 H32C . . 109.5 ?
C31 C33 H33A . . 109.5 ?
C31 C33 H33B . . 109.5 ?
H33A C33 H33B . . 109.5 ?
C31 C33 H33C . . 109.5 ?
H33A C33 H33C . . 109.5 ?
H33B C33 H33C . . 109.5 ?
C31 C34 H34A . . 109.5 ?
C31 C34 H34B . . 109.5 ?
H34A C34 H34B . . 109.5 ?
C31 C34 H34C . . 109.5 ?
H34A C34 H34C . . 109.5 ?
H34B C34 H34C . . 109.5 ?
C58 N51 C5 . . 122.3(3) ?
C58 N51 C57 . . 118.9(3) ?
C5 N51 C57 . . 118.8(3) ?
N51 C57 C51 . . 114.0(3) ?
N51 C57 H57A . . 108.8 ?
C51 C57 H57A . . 108.8 ?
N51 C57 H57B . . 108.8 ?
C51 C57 H57B . . 108.8 ?
H57A C57 H57B . . 107.6 ?
C52 C51 C56 . . 117.1(4) ?
C52 C51 C57 . . 121.3(3) ?
C56 C51 C57 . . 121.6(4) ?
C51 C52 C53 . . 121.0(4) ?
C51 C52 H52 . . 119.5 ?
C53 C52 H52 . . 119.5 ?
C54 C53 C52 . . 121.5(4) ?
C54 C53 H53 . . 119.2 ?
C52 C53 H53 . . 119.2 ?
C53 C54 C55 . . 117.5(4) ?
C53 C54 C541 . . 121.3(4) ?
C55 C54 C541 . . 121.2(4) ?
C56 C55 C54 . . 121.0(4) ?
C56 C55 H55 . . 119.5 ?
C54 C55 H55 . . 119.5 ?
C55 C56 C51 . . 121.9(4) ?
C55 C56 H56 . . 119.1 ?
C51 C56 H56 . . 119.1 ?
C54 C541 H54A . . 109.5 ?
C54 C541 H54B . . 109.5 ?
H54A C541 H54B . . 109.5 ?
C54 C541 H54C . . 109.5 ?
H54A C541 H54C . . 109.5 ?
H54B C541 H54C . . 109.5 ?
O58 C58 N51 . . 121.6(4) ?
O58 C58 C59 . . 122.7(4) ?
N51 C58 C59 . . 115.7(3) ?
C58 C59 S59 . . 113.1(3) ?
C58 C59 H59A . . 109.0 ?
S59 C59 H59A . . 109.0 ?
C58 C59 H59B . . 109.0 ?
S59 C59 H59B . . 109.0 ?
H59A C59 H59B . . 107.8 ?
C60 S59 C59 . . 102.39(19) ?
O60 C60 S60 . . 127.1(3) ?
O60 C60 S59 . . 105.2(2) ?
S60 C60 S59 . . 127.8(2) ?
C60 O60 C61 . . 119.6(3) ?
O60 C61 C62 . . 106.5(3) ?
O60 C61 H61A . . 110.4 ?
C62 C61 H61A . . 110.4 ?
O60 C61 H61B . . 110.4 ?
C62 C61 H61B . . 110.4 ?
H61A C61 H61B . . 108.6 ?
C61 C62 H62A . . 109.5 ?
C61 C62 H62B . . 109.5 ?
H62A C62 H62B . . 109.5 ?
C61 C62 H62C . . 109.5 ?
H62A C62 H62C . . 109.5 ?
H62B C62 H62C . . 109.5 ?

loop_
_geom_bond_atom_site_label_1
_geom_bond_atom_site_label_2
_geom_bond_site_symmetry_2
_geom_bond_distance
_geom_bond_publ_flag
N1 C5 . 1.352(4) ?
N1 N2 . 1.358(4) ?
N1 C11 . 1.427(4) ?
N2 C3 . 1.330(4) ?
C3 C4 . 1.395(5) ?
C3 C31 . 1.496(5) ?
C4 C5 . 1.347(5) ?
C4 H4 . 0.9500 ?
C5 N51 . 1.406(5) ?
C11 C12 . 1.364(5) ?
C11 C16 . 1.374(5) ?
C12 C13 . 1.378(5) ?
C12 H12 . 0.9500 ?
C13 C14 . 1.377(6) ?
C13 H13 . 0.9500 ?
C14 C15 . 1.378(5) ?
C14 H14 . 0.9500 ?
C15 C16 . 1.370(5) ?
C15 H15 . 0.9500 ?
C16 H16 . 0.9500 ?
C31 C33 . 1.521(5) ?
C31 C32 . 1.522(5) ?
C31 C34 . 1.530(5) ?
C32 H32A . 0.9800 ?
C32 H32B . 0.9800 ?
C32 H32C . 0.9800 ?
C33 H33A . 0.9800 ?
C33 H33B . 0.9800 ?
C33 H33C . 0.9800 ?
C34 H34A . 0.9800 ?
C34 H34B . 0.9800 ?
C34 H34C . 0.9800 ?
N51 C58 . 1.362(4) ?
N51 C57 . 1.465(5) ?
C57 C51 . 1.495(5) ?
C57 H57A . 0.9900 ?
C57 H57B . 0.9900 ?
C51 C52 . 1.367(5) ?
C51 C56 . 1.377(5) ?
C52 C53 . 1.374(5) ?
C52 H52 . 0.9500 ?
C53 C54 . 1.366(5) ?
C53 H53 . 0.9500 ?
C54 C55 . 1.372(5) ?
C54 C541 . 1.498(5) ?
C55 C56 . 1.357(5) ?
C55 H55 . 0.9500 ?
C56 H56 . 0.9500 ?
C541 H54A . 0.9800 ?
C541 H54B . 0.9800 ?
C541 H54C . 0.9800 ?
C58 O58 . 1.212(4) ?
C58 C59 . 1.517(5) ?
C59 S59 . 1.766(4) ?
C59 H59A . 0.9900 ?
C59 H59B . 0.9900 ?
S59 C60 . 1.737(4) ?
C60 O60 . 1.329(4) ?
C60 S60 . 1.617(4) ?
O60 C61 . 1.450(4) ?
C61 C62 . 1.492(5) ?
C61 H61A . 0.9900 ?
C61 H61B . 0.9900 ?
C62 H62A . 0.9800 ?
C62 H62B . 0.9800 ?
C62 H62C . 0.9800 ?

loop_
_geom_hbond_atom_site_label_D
_geom_hbond_atom_site_label_H
_geom_hbond_atom_site_label_A
_geom_hbond_site_symmetry_A
_geom_hbond_distance_DH
_geom_hbond_distance_HA
_geom_hbond_distance_DA
_geom_hbond_angle_DHA
_geom_hbond_publ_flag
C13 H13 O58 2_666 0.96 2.39 3.244(5) 149 no
C55 H55 O58 2_665 0.95 2.39 3.277(5) 155 no
C52 H52 Cg1 2_566 0.95 2.91 3.632(5) 133 no
C61 H61A Cg2 2_665 0.99 2.82 3.610(5) 137 no

loop_
_geom_torsion_atom_site_label_1
_geom_torsion_atom_site_label_2
_geom_torsion_atom_site_label_3
_geom_torsion_atom_site_label_4
_geom_torsion_site_symmetry_1
_geom_torsion_site_symmetry_2
_geom_torsion_site_symmetry_3
_geom_torsion_site_symmetry_4
_geom_torsion
_geom_torsion_publ_flag
C5 N1 N2 C3 . . . . -1.3(4) ?
C11 N1 N2 C3 . . . . 177.6(3) ?
N1 N2 C3 C4 . . . . 1.1(4) ?
N1 N2 C3 C31 . . . . 179.3(3) ?
N2 C3 C4 C5 . . . . -0.4(4) ?
C31 C3 C4 C5 . . . . -178.5(3) ?
C3 C4 C5 N1 . . . . -0.4(4) ?
C3 C4 C5 N51 . . . . -179.4(4) ?
N2 N1 C5 C4 . . . . 1.1(4) ?
C11 N1 C5 C4 . . . . -177.7(3) ?
N2 N1 C5 N51 . . . . -179.8(3) ?
C11 N1 C5 N51 . . . . 1.4(5) ?
C5 N1 C11 C12 . . . . 42.6(5) ?
N2 N1 C11 C12 . . . . -136.1(4) ?
C5 N1 C11 C16 . . . . -140.5(4) ?
N2 N1 C11 C16 . . . . 40.8(5) ?
C16 C11 C12 C13 . . . . -1.2(6) ?
N1 C11 C12 C13 . . . . 175.7(3) ?
C11 C12 C13 C14 . . . . -0.3(6) ?
C12 C13 C14 C15 . . . . 1.3(6) ?
C13 C14 C15 C16 . . . . -0.9(6) ?
C14 C15 C16 C11 . . . . -0.6(6) ?
C12 C11 C16 C15 . . . . 1.6(6) ?
N1 C11 C16 C15 . . . . -175.2(3) ?
N2 C3 C31 C33 . . . . -114.6(4) ?
C4 C3 C31 C33 . . . . 63.3(5) ?
N2 C3 C31 C32 . . . . 6.5(5) ?
C4 C3 C31 C32 . . . . -175.6(3) ?
N2 C3 C31 C34 . . . . 125.9(3) ?
C4 C3 C31 C34 . . . . -56.2(5) ?
C4 C5 N51 C58 . . . . -108.0(4) ?
N1 C5 N51 C58 . . . . 73.1(4) ?
C4 C5 N51 C57 . . . . 70.3(5) ?
N1 C5 N51 C57 . . . . -108.5(4) ?
C58 N51 C57 C51 . . . . 90.9(4) ?
C5 N51 C57 C51 . . . . -87.5(4) ?
N51 C57 C51 C52 . . . . 114.0(4) ?
N51 C57 C51 C56 . . . . -66.1(5) ?
C56 C51 C52 C53 . . . . -1.2(6) ?
C57 C51 C52 C53 . . . . 178.7(4) ?
C51 C52 C53 C54 . . . . -0.6(7) ?
C52 C53 C54 C55 . . . . 1.7(7) ?
C52 C53 C54 C541 . . . . -178.6(4) ?
C53 C54 C55 C56 . . . . -0.8(7) ?
C541 C54 C55 C56 . . . . 179.4(4) ?
C54 C55 C56 C51 . . . . -1.0(7) ?
C52 C51 C56 C55 . . . . 2.0(6) ?
C57 C51 C56 C55 . . . . -177.8(4) ?
C5 N51 C58 O58 . . . . -173.4(3) ?
C57 N51 C58 O58 . . . . 8.3(5) ?
C5 N51 C58 C59 . . . . 5.8(5) ?
C57 N51 C58 C59 . . . . -172.6(3) ?
O58 C58 C59 S59 . . . . -11.1(5) ?
N51 C58 C59 S59 . . . . 169.8(2) ?
C58 C59 S59 C60 . . . . -75.7(3) ?
C59 S59 C60 O60 . . . . 178.7(2) ?
C59 S59 C60 S60 . . . . -2.3(3) ?
S60 C60 O60 C61 . . . . 5.6(5) ?
S59 C60 O60 C61 . . . . -175.4(3) ?
C60 O60 C61 C62 . . . . -180.0(3) ?

loop_
_cod_related_entry_id
_cod_related_entry_database
_cod_related_entry_code
1 ChemSpider 30654235
